data_4030643
loop_
_publ_author_name
'Xu, Feng'
'Peng, Lifen'
'Shinohara, Kenta'
'Morita, Takamoto'
'Yoshida, Suguru'
'Hosoya, Takamitsu'
'Orita, Akihiro'
'Otera, Junzo'

_publ_section_title
;
 Substituted 5,6,11,12-tetradehydrodibenzo[a,e]cyclooctenes: syntheses,
 properties, and DFT studies of substituted Sondheimer-Wong diynes.
;
_journal_issue 23
_journal_name_full 'The Journal of organic chemistry'
_journal_page_first 11592
_journal_page_last 11608
_journal_paper_doi 10.1021/jo502248p
_journal_volume 79
_journal_year 2014
_chemical_formula_moiety 'C13 H10 N2 O'
_chemical_formula_sum 'C13 H10 N2 O'
_chemical_formula_weight 210.23
_chemical_name_systematic
; 
 ? 
;
_space_group_IT_number 14
_symmetry_cell_setting monoclinic
_symmetry_space_group_name_Hall '-P 2ybc'
_symmetry_space_group_name_H-M 'P 1 21/c 1'
_atom_sites_solution_hydrogens difmap
_atom_sites_solution_primary direct
_atom_sites_solution_secondary difmap
_audit_creation_method SHELXL-97
_cell_angle_alpha 90.00
_cell_angle_beta 109.663(4)
_cell_angle_gamma 90.00
_cell_formula_units_Z 4
_cell_length_a 7.3806(8)
_cell_length_b 16.057(2)
_cell_length_c 9.1541(10)
_cell_measurement_reflns_used 14563
_cell_measurement_temperature 122(2)
_cell_measurement_theta_max 27.10
_cell_measurement_theta_min 2.54
_cell_volume 1021.6(2)
_computing_cell_refinement 'APEX2 v.2013.6-2, Bruker/Nonius'
_computing_data_collection 'APEX2 v.2013.6-2, Bruker/Nonius'
_computing_data_reduction 'APEX2 v.2013.6-2, Bruker/Nonius'
_computing_molecular_graphics 'ORTEP-II (Johnson, 1976)'
_computing_structure_refinement 'SHELXL-97 (Sheldrick, 1997)'
_computing_structure_solution 'SHELXS-97 (Sheldrick, 1990)'
_diffrn_ambient_temperature 122(2)
_diffrn_measured_fraction_theta_full 0.999
_diffrn_measured_fraction_theta_max 0.999
_diffrn_measurement_device_type 'Bruker D8 Venture'
_diffrn_radiation_monochromator graphite
_diffrn_radiation_source 'fine-focus sealed tube'
_diffrn_radiation_type MoK\a
_diffrn_radiation_wavelength 0.71073
_diffrn_reflns_av_R_equivalents 0.1096
_diffrn_reflns_av_sigmaI/netI 0.0634
_diffrn_reflns_limit_h_max 9
_diffrn_reflns_limit_h_min -9
_diffrn_reflns_limit_k_max 20
_diffrn_reflns_limit_k_min -20
_diffrn_reflns_limit_l_max 11
_diffrn_reflns_limit_l_min -11
_diffrn_reflns_number 14563
_diffrn_reflns_theta_full 27.10
_diffrn_reflns_theta_max 27.10
_diffrn_reflns_theta_min 2.54
_exptl_absorpt_coefficient_mu 0.089
_exptl_absorpt_correction_type none
_exptl_crystal_density_diffrn 1.367
_exptl_crystal_density_method 'not measured'
_exptl_crystal_F_000 440
_exptl_crystal_size_max 0.33
_exptl_crystal_size_mid 0.16
_exptl_crystal_size_min 0.09
_refine_diff_density_max 0.269
_refine_diff_density_min -0.271
_refine_diff_density_rms 0.056
_refine_ls_extinction_method none
_refine_ls_goodness_of_fit_ref 1.029
_refine_ls_hydrogen_treatment constr
_refine_ls_matrix_type full
_refine_ls_number_parameters 145
_refine_ls_number_reflns 2252
_refine_ls_number_restraints 0
_refine_ls_restrained_S_all 1.029
_refine_ls_R_factor_all 0.0925
_refine_ls_R_factor_gt 0.0475
_refine_ls_shift/su_max 0.000
_refine_ls_shift/su_mean 0.000
_refine_ls_structure_factor_coef Fsqd
_refine_ls_weighting_details 'calc w=1/[\s^2^(Fo^2^)+(0.0453P)^2^+0.3068P] where P=(Fo^2^+2Fc^2^)/3'
_refine_ls_weighting_scheme calc
_refine_ls_wR_factor_gt 0.0944
_refine_ls_wR_factor_ref 0.1118
_reflns_number_gt 1487
_reflns_number_total 2252
_reflns_threshold_expression >2sigma(I)
_cod_data_source_file jo502248p_si_003.cif
_cod_data_source_block mo_d8v662_0m
_cod_original_sg_symbol_H-M 'P 21/c'
_cod_database_code 4030643

loop_
_symmetry_equiv_pos_as_xyz
'x, y, z'
'-x, y+1/2, -z+1/2'
'-x, -y, -z'
'x, -y-1/2, z-1/2'

loop_
_atom_site_label
_atom_site_type_symbol
_atom_site_fract_x
_atom_site_fract_y
_atom_site_fract_z
_atom_site_U_iso_or_equiv
_atom_site_adp_type
_atom_site_occupancy
_atom_site_symmetry_multiplicity
_atom_site_calc_flag
_atom_site_refinement_flags
O1 O 0.52597(17) 0.53286(9) 0.15462(14) 0.0235(4) Uani 1 1 d .
H1 H 0.6277 0.5208 0.1374 0.035 Uiso 1 1 calc R
N1 N 1.1305(2) 0.53932(12) 0.87613(17) 0.0269(4) Uani 1 1 d .
N2 N 0.9034(2) 0.68945(11) 1.15936(19) 0.0251(4) Uani 1 1 d .
C1 C 0.5705(2) 0.56394(12) 0.3005(2) 0.0156(4) Uani 1 1 d .
C2 C 0.7608(2) 0.57592(12) 0.3978(2) 0.0161(4) Uani 1 1 d .
H2 H 0.8646 0.5638 0.3618 0.019 Uiso 1 1 calc R
C3 C 0.7963(2) 0.60528(12) 0.5454(2) 0.0156(4) Uani 1 1 d .
H3 H 0.9257 0.6130 0.6111 0.019 Uiso 1 1 calc R
C4 C 0.6464(2) 0.62427(12) 0.60238(19) 0.0135(4) Uani 1 1 d .
C5 C 0.6832(2) 0.65003(12) 0.7625(2) 0.0148(4) Uani 1 1 d .
C6 C 0.8492(2) 0.63276(12) 0.8832(2) 0.0154(4) Uani 1 1 d .
C7 C 1.0034(3) 0.58115(13) 0.8754(2) 0.0191(4) Uani 1 1 d .
C8 C 0.4200(2) 0.58674(12) 0.3510(2) 0.0155(4) Uani 1 1 d .
H8 H 0.2911 0.5810 0.2828 0.019 Uiso 1 1 calc R
C9 C 0.4546(2) 0.61770(12) 0.4992(2) 0.0137(4) Uani 1 1 d .
C10 C 0.2912(2) 0.64692(13) 0.5507(2) 0.0181(4) Uani 1 1 d .
H10A H 0.2492 0.6009 0.6039 0.022 Uiso 1 1 calc R
H10B H 0.1806 0.6635 0.4591 0.022 Uiso 1 1 calc R
C11 C 0.3566(3) 0.72072(13) 0.6606(2) 0.0215(5) Uani 1 1 d .
H11A H 0.3947 0.7673 0.6063 0.026 Uiso 1 1 calc R
H11B H 0.2491 0.7399 0.6938 0.026 Uiso 1 1 calc R
C12 C 0.5263(3) 0.69552(13) 0.8019(2) 0.0190(4) Uani 1 1 d .
H12A H 0.5818 0.7462 0.8620 0.023 Uiso 1 1 calc R
H12B H 0.4790 0.6593 0.8690 0.023 Uiso 1 1 calc R
C13 C 0.8769(2) 0.66427(13) 1.0363(2) 0.0172(4) Uani 1 1 d .

loop_
_atom_site_aniso_label
_atom_site_aniso_U_11
_atom_site_aniso_U_22
_atom_site_aniso_U_33
_atom_site_aniso_U_23
_atom_site_aniso_U_13
_atom_site_aniso_U_12
O1 0.0178(7) 0.0343(10) 0.0170(7) -0.0075(6) 0.0040(5) 0.0031(6)
N1 0.0222(9) 0.0399(13) 0.0167(8) -0.0006(8) 0.0040(7) 0.0091(8)
N2 0.0274(9) 0.0261(11) 0.0215(9) -0.0015(8) 0.0078(7) 0.0019(8)
C1 0.0185(9) 0.0138(11) 0.0126(9) 0.0003(8) 0.0029(7) -0.0007(8)
C2 0.0148(9) 0.0182(11) 0.0171(10) 0.0011(8) 0.0080(8) 0.0022(8)
C3 0.0111(8) 0.0174(11) 0.0159(9) 0.0019(8) 0.0014(7) 0.0006(7)
C4 0.0142(9) 0.0115(10) 0.0151(9) 0.0010(8) 0.0053(7) 0.0003(7)
C5 0.0161(9) 0.0110(10) 0.0188(9) 0.0009(8) 0.0079(7) -0.0015(7)
C6 0.0165(9) 0.0150(11) 0.0164(9) -0.0015(8) 0.0079(7) 0.0004(8)
C7 0.0193(10) 0.0256(12) 0.0112(9) -0.0015(8) 0.0037(8) -0.0004(9)
C8 0.0123(8) 0.0150(11) 0.0172(10) 0.0018(8) 0.0023(7) 0.0008(7)
C9 0.0139(9) 0.0099(10) 0.0175(9) 0.0025(8) 0.0055(7) 0.0015(7)
C10 0.0125(9) 0.0218(11) 0.0204(10) 0.0003(9) 0.0059(8) 0.0017(8)
C11 0.0175(9) 0.0240(12) 0.0228(10) -0.0013(9) 0.0067(8) 0.0052(8)
C12 0.0196(9) 0.0214(12) 0.0172(9) -0.0041(8) 0.0077(8) 0.0030(8)
C13 0.0142(9) 0.0186(12) 0.0188(10) 0.0031(8) 0.0054(8) 0.0012(8)

loop_
_atom_type_symbol
_atom_type_description
_atom_type_scat_dispersion_real
_atom_type_scat_dispersion_imag
_atom_type_scat_source
C C 0.0033 0.0016 'International Tables Vol C Tables 4.2.6.8 and 6.1.1.4'
H H 0.0000 0.0000 'International Tables Vol C Tables 4.2.6.8 and 6.1.1.4'
N N 0.0061 0.0033 'International Tables Vol C Tables 4.2.6.8 and 6.1.1.4'
O O 0.0106 0.0060 'International Tables Vol C Tables 4.2.6.8 and 6.1.1.4'

loop_
_geom_angle_atom_site_label_1
_geom_angle_atom_site_label_2
_geom_angle_atom_site_label_3
_geom_angle
C1 O1 H1 109.5
O1 C1 C8 117.94(16)
O1 C1 C2 122.33(16)
C8 C1 C2 119.70(16)
C3 C2 C1 119.49(16)
C3 C2 H2 120.3
C1 C2 H2 120.3
C2 C3 C4 121.79(16)
C2 C3 H3 119.1
C4 C3 H3 119.1
C3 C4 C9 118.11(15)
C3 C4 C5 122.05(16)
C9 C4 C5 119.84(15)
C6 C5 C4 124.41(16)
C6 C5 C12 116.93(16)
C4 C5 C12 118.60(16)
C5 C6 C7 125.90(16)
C5 C6 C13 120.55(16)
C7 C6 C13 113.49(16)
N1 C7 C6 176.95(19)
C9 C8 C1 121.09(16)
C9 C8 H8 119.5
C1 C8 H8 119.5
C8 C9 C4 119.54(15)
C8 C9 C10 120.91(16)
C4 C9 C10 119.53(15)
C9 C10 C11 109.80(15)
C9 C10 H10A 109.7
C11 C10 H10A 109.7
C9 C10 H10B 109.7
C11 C10 H10B 109.7
H10A C10 H10B 108.2
C12 C11 C10 109.99(16)
C12 C11 H11A 109.7
C10 C11 H11A 109.7
C12 C11 H11B 109.7
C10 C11 H11B 109.7
H11A C11 H11B 108.2
C5 C12 C11 113.74(15)
C5 C12 H12A 108.8
C11 C12 H12A 108.8
C5 C12 H12B 108.8
C11 C12 H12B 108.8
H12A C12 H12B 107.7
N2 C13 C6 178.44(19)

loop_
_geom_bond_atom_site_label_1
_geom_bond_atom_site_label_2
_geom_bond_distance
O1 C1 1.358(2)
O1 H1 0.8400
N1 C7 1.152(2)
N2 C13 1.150(2)
C1 C8 1.388(2)
C1 C2 1.401(2)
C2 C3 1.371(2)
C2 H2 0.9500
C3 C4 1.406(2)
C3 H3 0.9500
C4 C9 1.417(2)
C4 C5 1.458(2)
C5 C6 1.374(2)
C5 C12 1.512(2)
C6 C7 1.429(3)
C6 C13 1.438(2)
C8 C9 1.386(2)
C8 H8 0.9500
C9 C10 1.509(2)
C10 C11 1.524(3)
C10 H10A 0.9900
C10 H10B 0.9900
C11 C12 1.522(3)
C11 H11A 0.9900
C11 H11B 0.9900
C12 H12A 0.9900
C12 H12B 0.9900

loop_
_geom_torsion_atom_site_label_1
_geom_torsion_atom_site_label_2
_geom_torsion_atom_site_label_3
_geom_torsion_atom_site_label_4
_geom_torsion
O1 C1 C2 C3 -178.12(18)
C8 C1 C2 C3 4.0(3)
C1 C2 C3 C4 -0.3(3)
C2 C3 C4 C9 -4.2(3)
C2 C3 C4 C5 175.69(18)
C3 C4 C5 C6 -22.6(3)
C9 C4 C5 C6 157.37(18)
C3 C4 C5 C12 160.31(18)
C9 C4 C5 C12 -19.8(3)
C4 C5 C6 C7 -6.1(3)
C12 C5 C6 C7 171.08(18)
C4 C5 C6 C13 176.89(17)
C12 C5 C6 C13 -5.9(3)
C5 C6 C7 N1 -162(4)
C13 C6 C7 N1 15(4)
O1 C1 C8 C9 179.00(17)
C2 C1 C8 C9 -3.0(3)
C1 C8 C9 C4 -1.6(3)
C1 C8 C9 C10 176.55(17)
C3 C4 C9 C8 5.2(3)
C5 C4 C9 C8 -174.77(18)
C3 C4 C9 C10 -173.04(17)
C5 C4 C9 C10 7.0(3)
C8 C9 C10 C11 -145.39(18)
C4 C9 C10 C11 32.8(2)
C9 C10 C11 C12 -59.5(2)
C6 C5 C12 C11 173.63(17)
C4 C5 C12 C11 -9.0(3)
C10 C11 C12 C5 48.2(2)
C5 C6 C13 N2 -152(8)
C7 C6 C13 N2 30(8)
